data_4345481
loop_
_publ_author_name
'Brown, Andrew'
'Saber, Mohamed'
'Van den Heuvel, Willem'
'Schulte, Kelsey'
'Soncini, Alessandro'
'Dunbar, Kim R.'

_publ_section_title
;
 Titanium(III) Member of the Family of Trigonal Building Blocks with
 Scorpionate and Cyanide Ligands.
;
_journal_issue 3
_journal_name_full 'Inorganic chemistry'
_journal_page_first 1031
_journal_page_last 1035
_journal_paper_doi 10.1021/acs.inorgchem.6b02643
_journal_volume 56
_journal_year 2017
_chemical_formula_moiety 'C20 H30 B Cl2 N8 Ti, C2.5 H3 N'
_chemical_formula_sum 'C22.5 H33 B Cl2 N9 Ti'
_chemical_formula_weight 559.17
_space_group_crystal_system monoclinic
_space_group_IT_number 15
_space_group_name_Hall '-C 2yc'
_space_group_name_H-M_alt 'C 1 2/c 1'
_symmetry_cell_setting monoclinic
_symmetry_Int_Tables_number 15
_symmetry_space_group_name_Hall '-C 2yc'
_symmetry_space_group_name_H-M 'C 1 2/c 1'
_atom_sites_solution_primary direct
_audit_creation_date 2015-08-12
_audit_creation_method
;
Olex2 1.2
(compiled 2015.01.26 svn.r3150 for OlexSys, GUI svn.r4998)
;
_cell_angle_alpha 90
_cell_angle_beta 97.57(3)
_cell_angle_gamma 90
_cell_formula_units_Z 8
_cell_length_a 20.462(4)
_cell_length_b 10.763(2)
_cell_length_c 25.135(5)
_cell_volume 5487.3(19)
_computing_molecular_graphics 'Olex2 (Dolomanov et al., 2009)'
_computing_publication_material 'Olex2 (Dolomanov et al., 2009)'
_computing_structure_refinement 'olex2.refine (Bourhis et al., 2015)'
_computing_structure_solution 'ShelXS (Sheldrick, 2008)'
_diffrn_ambient_temperature 110.0
_diffrn_measured_fraction_theta_full 0.9501
_diffrn_measured_fraction_theta_max 0.9501
_diffrn_radiation_probe x-ray
_diffrn_radiation_type 'Mo K\a'
_diffrn_radiation_wavelength 0.71073
_diffrn_reflns_av_R_equivalents 0.0510
_diffrn_reflns_av_unetI/netI 0.0411
_diffrn_reflns_limit_h_max 22
_diffrn_reflns_limit_h_min -22
_diffrn_reflns_limit_k_max 11
_diffrn_reflns_limit_k_min -11
_diffrn_reflns_limit_l_max 27
_diffrn_reflns_limit_l_min -27
_diffrn_reflns_number 19049
_diffrn_reflns_theta_full 23.2542
_diffrn_reflns_theta_max 23.25
_diffrn_reflns_theta_min 1.63
_exptl_absorpt_coefficient_mu 0.536
_exptl_crystal_colour Purple
_exptl_crystal_density_diffrn 1.3536
_exptl_crystal_description Block
_exptl_crystal_F_000 2341.2546
_refine_diff_density_max 0.6120
_refine_diff_density_min -0.5759
_refine_diff_density_rms 0.1353
_refine_ls_d_res_high 0.9001
_refine_ls_d_res_low 12.4579
_refine_ls_goodness_of_fit_ref 1.0733
_refine_ls_hydrogen_treatment mixed
_refine_ls_matrix_type full
_refine_ls_number_constraints 44
_refine_ls_number_parameters 350
_refine_ls_number_reflns 3735
_refine_ls_number_restraints 0
_refine_ls_restrained_S_all 1.0733
_refine_ls_R_factor_all 0.0604
_refine_ls_R_factor_gt 0.0401
_refine_ls_shift/su_max 0.0476
_refine_ls_shift/su_mean 0.0009
_refine_ls_structure_factor_coef Fsqd
_refine_ls_weighting_details 'w=1/[\s^2^(Fo^2^)+(0.0640P)^2^+4.5172P] where P=(Fo^2^+2Fc^2^)/3'
_refine_ls_weighting_scheme calc
_refine_ls_wR_factor_gt 0.1010
_refine_ls_wR_factor_ref 0.1128
_reflns_Friedel_coverage 0.0
_reflns_limit_h_max 22
_reflns_limit_h_min -22
_reflns_limit_k_max 11
_reflns_limit_k_min 0
_reflns_limit_l_max 27
_reflns_limit_l_min 0
_reflns_number_gt 2859
_reflns_number_total 3735
_reflns_threshold_expression I>=2u(I)
_cod_data_source_file ic6b02643_si_002.cif
_cod_data_source_block aj002
_cod_original_cell_volume 5488(2)
_cod_database_code 4345481
_olex2_refinement_description
;
1. Fixed Uiso
 At 1.2 times of:
  All C(H) groups
 At 1.5 times of:
  All C(H,H,H) groups
2. Others
 Fixed Sof: C1a(0.5) N9(0.5) N10(0.5)
3.a Aromatic/amide H refined with riding coordinates:
 C3(H3), C13(H13), C18(H18), C8(H8)
3.b Idealised Me refined as rotating group:
 C1(H1a,H1b,H1c), C5(H5a,H5b,H5c), C6(H6a,H6b,H6c), C11(H11a,H11b,H11c),
 C10(H10a,H10b,H10c), C16(H16a,H16b,H16c), C15(H15a,H15b,H15c), C20(H20a,H20b,
 H20c), C21(H21a,H21b,H21c)
;
_olex2_submission_special_instructions 'No special instructions were received'

loop_
_space_group_symop_id
_space_group_symop_operation_xyz
1 x,y,z
2 -x,y,-z+1/2
3 -x,-y,-z
4 x,-y,z-1/2
5 x+1/2,y+1/2,z
6 -x+1/2,y+1/2,-z+1/2
7 -x+1/2,-y+1/2,-z
8 x+1/2,-y+1/2,z-1/2

loop_
_atom_site_label
_atom_site_type_symbol
_atom_site_fract_x
_atom_site_fract_y
_atom_site_fract_z
_atom_site_U_iso_or_equiv
_atom_site_adp_type
_atom_site_occupancy
_atom_site_refinement_flags_posn
_atom_site_disorder_group
Ti1 Ti 0.12178(3) 0.78677(6) 0.13608(2) 0.0247(2) Uani 1.000000 . .
H1 H 0.1694(13) 1.035(3) 0.0133(11) 0.021(8) Uiso 1.000000 . .
Cl1 Cl 0.13754(4) 0.56719(9) 0.13393(3) 0.0344(2) Uani 1.000000 . .
C1 C -0.00911(17) 0.6347(4) 0.04323(15) 0.0444(10) Uani 1.000000 . .
H1a H -0.0391(9) 0.5987(14) 0.0136(2) 0.0665(15) Uiso 1.000000 GR .
H1b H 0.02256(19) 0.5716(10) 0.0582(9) 0.0665(15) Uiso 1.000000 GR .
H1c H -0.0346(9) 0.6639(5) 0.0712(7) 0.0665(15) Uiso 1.000000 GR .
B1 B 0.15869(18) 0.9705(4) 0.04369(15) 0.0286(9) Uani 1.000000 . .
N1 N 0.07820(12) 0.7969(3) 0.05291(10) 0.0275(7) Uani 1.000000 . .
Cl2 Cl 0.01776(4) 0.77715(9) 0.16665(3) 0.0319(2) Uani 1.000000 . .
N2 N 0.09867(12) 0.8916(3) 0.02209(10) 0.0278(7) Uani 1.000000 . .
H7 H 0.1088(17) 0.679(3) 0.2461(13) 0.030(10) Uiso 1.000000 . .
C2 C 0.02697(15) 0.7412(3) 0.02293(13) 0.0321(9) Uani 1.000000 . .
C3 C 0.01527(16) 0.8006(4) -0.02651(13) 0.0380(10) Uani 1.000000 . .
H3 H -0.01783(16) 0.7798(4) -0.05527(13) 0.0456(12) Uiso 1.000000 R .
N3 N 0.21641(12) 0.8071(3) 0.10581(10) 0.0260(6) Uani 1.000000 . .
N5 N 0.11925(11) 0.9884(3) 0.13490(9) 0.0244(7) Uani 1.000000 . .
C5 C 0.06907(18) 0.9887(4) -0.06853(13) 0.0451(11) Uani 1.000000 . .
H5a H 0.1138(4) 0.9825(16) -0.0782(7) 0.0677(16) Uiso 1.000000 GR .
H5b H 0.0370(8) 0.9726(14) -0.1003(4) 0.0677(16) Uiso 1.000000 GR .
H5c H 0.0621(12) 1.0723(4) -0.0549(4) 0.0677(16) Uiso 1.000000 GR .
N4 N 0.21789(12) 0.8853(3) 0.06225(10) 0.0256(6) Uani 1.000000 . .
C4 C 0.06048(15) 0.8951(4) -0.02604(12) 0.0339(9) Uani 1.000000 . .
C6 C 0.29501(18) 0.6631(4) 0.15948(16) 0.0517(12) Uani 1.000000 . .
H6a H 0.2854(11) 0.5780(4) 0.1470(3) 0.0775(17) Uiso 1.000000 GR .
H6b H 0.3423(3) 0.6712(17) 0.1718(7) 0.0775(17) Uiso 1.000000 GR .
H6c H 0.2700(9) 0.6819(15) 0.1892(4) 0.0775(17) Uiso 1.000000 GR .
N6 N 0.14278(11) 1.0467(3) 0.09215(9) 0.0246(6) Uani 1.000000 . .
C7 C 0.27581(15) 0.7520(4) 0.11435(14) 0.0346(9) Uani 1.000000 . .
N7 N 0.14207(15) 0.7277(3) 0.25755(11) 0.0326(7) Uani 1.000000 . .
C11 C 0.07840(16) 1.0544(4) 0.22014(13) 0.0358(9) Uani 1.000000 . .
H11a H 0.0646(10) 1.1329(4) 0.2350(5) 0.0537(13) Uiso 1.000000 GR .
H11b H 0.0403(7) 0.9988(16) 0.21309(19) 0.0537(13) Uiso 1.000000 GR .
H11c H 0.1123(4) 1.0152(18) 0.2459(3) 0.0537(13) Uiso 1.000000 GR .
C10 C 0.29516(18) 0.9494(4) -0.00216(14) 0.0437(10) Uani 1.000000 . .
H10a H 0.3393(5) 0.9250(16) -0.0094(6) 0.0655(15) Uiso 1.000000 GR .
H10b H 0.2632(7) 0.9332(17) -0.0340(3) 0.0655(15) Uiso 1.000000 GR .
H10c H 0.2950(11) 1.0382(4) 0.0065(4) 0.0655(15) Uiso 1.000000 GR .
C9 C 0.27700(15) 0.8762(3) 0.04414(13) 0.0319(8) Uani 1.000000 . .
C12 C 0.10587(14) 1.0794(3) 0.16880(12) 0.0254(8) Uani 1.000000 . .
C13 C 0.12130(14) 1.1942(3) 0.14842(13) 0.0295(8) Uani 1.000000 . .
H13 H 0.11656(14) 1.2731(3) 0.16437(13) 0.0354(10) Uiso 1.000000 R .
C16 C 0.1548(2) 0.6797(4) 0.35485(14) 0.0511(11) Uani 1.000000 . .
H16a H 0.1126(7) 0.637(2) 0.3448(3) 0.0767(17) Uiso 1.000000 GR .
H16b H 0.1889(7) 0.6187(17) 0.3674(6) 0.0767(17) Uiso 1.000000 GR .
H16c H 0.1503(12) 0.7394(5) 0.3836(4) 0.0767(17) Uiso 1.000000 GR .
C15 C 0.16749(16) 1.2600(3) 0.06131(13) 0.0341(9) Uani 1.000000 . .
H15a H 0.1399(7) 1.2512(14) 0.0266(3) 0.0511(13) Uiso 1.000000 GR .
H15b H 0.1639(10) 1.3451(4) 0.0745(4) 0.0511(13) Uiso 1.000000 GR .
H15c H 0.2135(4) 1.2425(13) 0.0571(6) 0.0511(13) Uiso 1.000000 GR .
C14 C 0.14485(14) 1.1709(3) 0.10049(13) 0.0268(8) Uani 1.000000 . .
C17 C 0.17387(17) 0.7473(4) 0.30704(13) 0.0357(9) Uani 1.000000 . .
C20 C 0.25770(17) 0.9540(4) 0.22243(14) 0.0440(10) Uani 1.000000 . .
H20a H 0.2705(10) 0.9190(9) 0.1893(5) 0.0661(15) Uiso 1.000000 GR .
H20b H 0.2320(4) 1.0300(9) 0.2141(9) 0.0661(15) Uiso 1.000000 GR .
H20c H 0.2974(6) 0.9735(18) 0.2473(4) 0.0661(15) Uiso 1.000000 GR .
C21 C -0.0379(3) 0.4028(9) 0.1498(2) 0.141(3) Uani 1.000000 . .
H21a H -0.0856(6) 0.415(6) 0.1414(4) 0.212(5) Uiso 1.000000 GR .
H21b H -0.015(2) 0.463(4) 0.1297(2) 0.212(5) Uiso 1.000000 GR .
H21c H -0.027(3) 0.3183(19) 0.1396(5) 0.212(5) Uiso 1.000000 GR .
C22 C -0.0181(2) 0.4203(5) 0.20702(19) 0.0619(13) Uani 1.000000 . .
C19 C 0.21720(15) 0.8622(3) 0.24759(13) 0.0319(8) Uani 1.000000 . .
C18 C 0.22208(16) 0.8320(4) 0.30186(13) 0.0358(9) Uani 1.000000 . .
H18 H 0.25309(16) 0.8644(4) 0.32989(13) 0.0429(11) Uiso 1.000000 R .
C8 C 0.31404(16) 0.7915(4) 0.07590(14) 0.0392(9) Uani 1.000000 . .
H8 H 0.35751(16) 0.7649(4) 0.07225(14) 0.0470(11) Uiso 1.000000 R .
N8 N 0.16722(12) 0.7978(3) 0.21967(10) 0.0276(7) Uani 1.000000 . .
C1a C 0.0324(4) 0.3853(8) 0.2491(3) 0.0450(19) Uani 0.500000 . -1
N9 N -0.0643(3) 0.4867(7) 0.2394(3) 0.0533(19) Uani 0.500000 . -1
N10 N -0.0422(3) 0.4676(7) 0.2919(3) 0.0525(19) Uani 0.500000 . -1

loop_
_atom_site_aniso_label
_atom_site_aniso_U_11
_atom_site_aniso_U_22
_atom_site_aniso_U_33
_atom_site_aniso_U_12
_atom_site_aniso_U_13
_atom_site_aniso_U_23
Ti1 0.0228(3) 0.0293(4) 0.0227(3) 0.0020(3) 0.0057(2) 0.0010(3)
Cl1 0.0411(5) 0.0281(5) 0.0345(5) 0.0033(4) 0.0062(4) 0.0015(4)
C1 0.040(2) 0.051(3) 0.043(2) -0.006(2) 0.0055(17) -0.020(2)
B1 0.032(2) 0.034(3) 0.0216(19) 0.0058(18) 0.0080(16) 0.0022(19)
N1 0.0279(14) 0.0305(18) 0.0241(14) 0.0044(13) 0.0030(12) -0.0026(14)
Cl2 0.0247(4) 0.0400(6) 0.0323(5) -0.0046(4) 0.0086(3) -0.0024(4)
N2 0.0294(14) 0.0341(19) 0.0197(14) 0.0084(13) 0.0027(11) 0.0017(13)
C2 0.0259(17) 0.037(2) 0.034(2) 0.0051(16) 0.0061(15) -0.0128(18)
C3 0.0286(18) 0.057(3) 0.027(2) 0.0138(19) -0.0002(15) -0.0124(18)
N3 0.0237(13) 0.0310(18) 0.0243(14) 0.0027(12) 0.0073(11) 0.0066(13)
N5 0.0221(13) 0.0312(18) 0.0202(14) 0.0007(12) 0.0043(11) 0.0010(13)
C5 0.049(2) 0.060(3) 0.0255(19) 0.021(2) 0.0025(16) 0.0041(19)
N4 0.0258(14) 0.0294(17) 0.0230(14) 0.0012(12) 0.0085(11) 0.0061(13)
C4 0.0291(18) 0.051(3) 0.0219(18) 0.0190(18) 0.0042(14) -0.0052(17)
C6 0.037(2) 0.060(3) 0.059(3) 0.018(2) 0.0104(18) 0.027(2)
N6 0.0235(13) 0.0287(18) 0.0223(14) 0.0039(12) 0.0049(11) 0.0031(13)
C7 0.0272(17) 0.041(2) 0.037(2) 0.0067(16) 0.0102(15) 0.0085(18)
N7 0.0330(16) 0.037(2) 0.0285(17) -0.0019(15) 0.0086(13) 0.0061(15)
C11 0.0373(18) 0.040(2) 0.0325(19) -0.0059(18) 0.0147(15) -0.0091(18)
C10 0.044(2) 0.049(3) 0.042(2) 0.0015(19) 0.0223(17) 0.007(2)
C9 0.0319(18) 0.036(2) 0.0310(19) 0.0028(17) 0.0143(15) 0.0002(17)
C12 0.0210(15) 0.032(2) 0.0231(17) -0.0008(15) 0.0017(13) -0.0056(17)
C13 0.0252(16) 0.030(2) 0.0333(19) 0.0010(15) 0.0017(14) -0.0078(17)
C16 0.061(2) 0.064(3) 0.031(2) 0.015(2) 0.0172(18) 0.014(2)
C15 0.0369(19) 0.032(2) 0.0327(19) -0.0007(16) 0.0042(15) 0.0029(17)
C14 0.0215(15) 0.027(2) 0.0307(18) 0.0006(15) 0.0004(14) 0.0028(17)
C17 0.042(2) 0.042(3) 0.0241(19) 0.0160(18) 0.0074(16) 0.0054(17)
C20 0.0345(19) 0.058(3) 0.039(2) -0.0131(19) 0.0003(16) 0.002(2)
C21 0.118(5) 0.251(10) 0.060(4) 0.072(6) 0.033(3) 0.027(5)
C22 0.044(2) 0.064(3) 0.077(3) -0.011(2) 0.007(2) 0.023(3)
C19 0.0273(17) 0.039(2) 0.0286(19) 0.0026(17) 0.0010(14) 0.0010(17)
C18 0.0320(18) 0.047(3) 0.0276(19) 0.0075(18) 0.0007(15) -0.0006(18)
C8 0.0279(18) 0.044(3) 0.049(2) 0.0116(17) 0.0166(16) 0.008(2)
N8 0.0278(14) 0.0337(18) 0.0223(14) -0.0024(13) 0.0072(12) 0.0066(13)
C1a 0.046(4) 0.045(5) 0.045(5) 0.009(4) 0.014(4) 0.005(5)
N9 0.037(4) 0.078(6) 0.047(4) 0.025(4) 0.014(3) 0.016(4)
N10 0.053(4) 0.049(5) 0.059(4) 0.023(3) 0.019(3) 0.020(4)

loop_
_atom_type_symbol
_atom_type_scat_dispersion_real
_atom_type_scat_dispersion_imag
_atom_type_scat_Cromer_Mann_a1
_atom_type_scat_Cromer_Mann_a2
_atom_type_scat_Cromer_Mann_a3
_atom_type_scat_Cromer_Mann_a4
_atom_type_scat_Cromer_Mann_b1
_atom_type_scat_Cromer_Mann_b2
_atom_type_scat_Cromer_Mann_b3
_atom_type_scat_Cromer_Mann_b4
_atom_type_scat_Cromer_Mann_c
_atom_type_scat_source
_atom_type_scat_dispersion_source
C 0.00347 0.00161 2.31000 1.02000 1.58860 0.86500 20.84390 10.20750 0.56870 51.65120 0.215599998832 'International Tables Volume C Table 6.1.1.4 (pp. 500-502)' 'Henke, Gullikson and Davis, At. Data and Nucl. Data Tables, 1993, 54, 2'
B 0.00141 0.00067 2.05450 1.33260 1.09790 0.70680 23.21850 1.02100 60.34980 0.14030 -0.193200007081 'International Tables Volume C Table 6.1.1.4 (pp. 500-502)' 'Henke, Gullikson and Davis, At. Data and Nucl. Data Tables, 1993, 54, 2'
Cl 0.14873 0.16029 11.46040 7.19640 6.25560 1.64550 0.01040 1.16620 18.51940 47.77840 -9.55739974976 'International Tables Volume C Table 6.1.1.4 (pp. 500-502)' 'Henke, Gullikson and Davis, At. Data and Nucl. Data Tables, 1993, 54, 2'
H 0.00000 0.00000 0.49300 0.32291 0.14019 0.04081 10.51090 26.12570 3.14236 57.79970 0.0030380000826 'International Tables Volume C Table 6.1.1.4 (pp. 500-502)' 'Henke, Gullikson and Davis, At. Data and Nucl. Data Tables, 1993, 54, 2'
N 0.00653 0.00323 12.21260 3.13220 2.01250 1.16630 0.00570 9.89330 28.99750 0.58260 -11.5290002823 'International Tables Volume C Table 6.1.1.4 (pp. 500-502)' 'Henke, Gullikson and Davis, At. Data and Nucl. Data Tables, 1993, 54, 2'
Ti 0.29130 0.45317 9.75950 7.35580 1.69910 1.90210 7.85080 0.50000 35.63380 116.10500 1.28069996834 'International Tables Volume C Table 6.1.1.4 (pp. 500-502)' 'Henke, Gullikson and Davis, At. Data and Nucl. Data Tables, 1993, 54, 2'

loop_
_geom_angle_atom_site_label_1
_geom_angle_atom_site_label_2
_geom_angle_atom_site_label_3
_geom_angle
_geom_angle_site_symmetry_1
_geom_angle_site_symmetry_3
N1 Ti1 Cl1 93.88(8) . .
Cl2 Ti1 Cl1 95.41(4) . .
Cl2 Ti1 N1 92.41(7) . .
N3 Ti1 Cl1 87.87(8) . .
N3 Ti1 N1 85.98(9) . .
N3 Ti1 Cl2 176.44(8) . .
N5 Ti1 Cl1 173.01(7) . .
N5 Ti1 N1 86.01(10) . .
N5 Ti1 Cl2 91.57(7) . .
N5 Ti1 N3 85.15(10) . .
N8 Ti1 Cl1 91.94(8) . .
N8 Ti1 N1 173.94(11) . .
N8 Ti1 Cl2 88.69(7) . .
N8 Ti1 N3 92.58(9) . .
N8 Ti1 N5 88.01(10) . .
H1b C1 H1a 109.5 . .
H1c C1 H1a 109.5 . .
H1c C1 H1b 109.5 . .
C2 C1 H1a 109.5 . .
C2 C1 H1b 109.5 . .
C2 C1 H1c 109.5 . .
N2 B1 H1 109.6(15) . .
N4 B1 H1 111.8(15) . .
N4 B1 N2 109.8(3) . .
N6 B1 H1 107.7(16) . .
N6 B1 N2 109.4(3) . .
N6 B1 N4 108.5(3) . .
N2 N1 Ti1 117.58(18) . .
C2 N1 Ti1 135.1(2) . .
C2 N1 N2 106.6(3) . .
N1 N2 B1 120.0(2) . .
C4 N2 B1 130.0(3) . .
C4 N2 N1 110.0(3) . .
N1 C2 C1 122.3(3) . .
C3 C2 C1 128.7(3) . .
C3 C2 N1 108.9(3) . .
H3 C3 C2 126.4(2) . .
C4 C3 C2 107.2(3) . .
C4 C3 H3 126.38(19) . .
N4 N3 Ti1 116.72(17) . .
C7 N3 Ti1 136.5(2) . .
C7 N3 N4 106.3(2) . .
N6 N5 Ti1 116.96(19) . .
C12 N5 Ti1 136.3(2) . .
C12 N5 N6 106.3(3) . .
H5b C5 H5a 109.5 . .
H5c C5 H5a 109.5 . .
H5c C5 H5b 109.5 . .
C4 C5 H5a 109.5 . .
C4 C5 H5b 109.5 . .
C4 C5 H5c 109.5 . .
N3 N4 B1 120.2(2) . .
C9 N4 B1 130.1(3) . .
C9 N4 N3 109.6(2) . .
C3 C4 N2 107.2(3) . .
C5 C4 N2 123.4(3) . .
C5 C4 C3 129.4(3) . .
H6b C6 H6a 109.5 . .
H6c C6 H6a 109.5 . .
H6c C6 H6b 109.5 . .
C7 C6 H6a 109.5 . .
C7 C6 H6b 109.5 . .
C7 C6 H6c 109.5 . .
N5 N6 B1 120.3(3) . .
C14 N6 B1 130.1(3) . .
C14 N6 N5 109.5(2) . .
C6 C7 N3 123.0(3) . .
C8 C7 N3 109.6(3) . .
C8 C7 C6 127.4(3) . .
C17 N7 H7 131(2) . .
N8 N7 H7 117(2) . .
N8 N7 C17 112.2(3) . .
H11b C11 H11a 109.5 . .
H11c C11 H11a 109.5 . .
H11c C11 H11b 109.5 . .
C12 C11 H11a 109.5 . .
C12 C11 H11b 109.5 . .
C12 C11 H11c 109.5 . .
H10b C10 H10a 109.5 . .
H10c C10 H10a 109.5 . .
H10c C10 H10b 109.5 . .
C9 C10 H10a 109.5 . .
C9 C10 H10b 109.5 . .
C9 C10 H10c 109.5 . .
C10 C9 N4 123.4(3) . .
C8 C9 N4 107.6(3) . .
C8 C9 C10 129.0(3) . .
C11 C12 N5 122.9(3) . .
C13 C12 N5 109.7(3) . .
C13 C12 C11 127.3(3) . .
H13 C13 C12 126.8(2) . .
C14 C13 C12 106.4(3) . .
C14 C13 H13 126.8(2) . .
H16b C16 H16a 109.5 . .
H16c C16 H16a 109.5 . .
H16c C16 H16b 109.5 . .
C17 C16 H16a 109.5 . .
C17 C16 H16b 109.5 . .
C17 C16 H16c 109.5 . .
H15b C15 H15a 109.5 . .
H15c C15 H15a 109.5 . .
H15c C15 H15b 109.5 . .
C14 C15 H15a 109.5 . .
C14 C15 H15b 109.5 . .
C14 C15 H15c 109.5 . .
C13 C14 N6 108.0(3) . .
C15 C14 N6 122.6(3) . .
C15 C14 C13 129.4(3) . .
C16 C17 N7 121.4(3) . .
C18 C17 N7 106.6(3) . .
C18 C17 C16 132.0(3) . .
H20b C20 H20a 109.5 . .
H20c C20 H20a 109.5 . .
H20c C20 H20b 109.5 . .
C19 C20 H20a 109.5 . .
C19 C20 H20b 109.5 . .
C19 C20 H20c 109.5 . .
H21b C21 H21a 109.5 . .
H21c C21 H21a 109.5 . .
H21c C21 H21b 109.5 . .
C22 C21 H21a 109.5 . .
C22 C21 H21b 109.5 . .
C22 C21 H21c 109.5 . .
C1a C22 C21 140.7(6) 2 .
C1a C22 C21 141.1(6) . .
N9 C22 C21 118.9(4) . .
N9 C22 C1a 54.8(5) . 2
N9 C22 C1a 99.8(5) . .
N10 C22 C21 101.9(5) 2 .
N10 C22 C1a 60.5(5) 2 .
N10 C22 C1a 115.2(6) 2 2
N10 C22 N9 117.0(5) 2 .
C18 C19 C20 126.9(3) . .
N8 C19 C20 123.2(3) . .
N8 C19 C18 109.9(3) . .
C19 C18 C17 106.9(3) . .
H18 C18 C17 126.55(19) . .
H18 C18 C19 126.6(2) . .
C9 C8 C7 106.8(3) . .
H8 C8 C7 126.6(2) . .
H8 C8 C9 126.59(19) . .
N7 N8 Ti1 119.2(2) . .
C19 N8 Ti1 136.3(2) . .
C19 N8 N7 104.5(3) . .
N10 N9 C22 107.6(5) . .
N9 N10 C22 105.5(6) . 2

loop_
_geom_bond_atom_site_label_1
_geom_bond_atom_site_label_2
_geom_bond_distance
_geom_bond_site_symmetry_2
Ti1 Cl1 2.3868(12) .
Ti1 N1 2.165(3) .
Ti1 Cl2 2.3585(11) .
Ti1 N3 2.183(2) .
Ti1 N5 2.171(3) .
Ti1 N8 2.186(3) .
H1 B1 1.07(3) .
C1 H1a 0.9800 .
C1 H1b 0.9800 .
C1 H1c 0.9800 .
C1 C2 1.489(5) .
B1 N2 1.532(5) .
B1 N4 1.542(5) .
B1 N6 1.538(5) .
N1 N2 1.378(4) .
N1 C2 1.348(4) .
N2 C4 1.352(4) .
H7 N7 0.88(3) .
C2 C3 1.390(5) .
C3 H3 0.9500 .
C3 C4 1.374(5) .
N3 N4 1.384(3) .
N3 C7 1.344(4) .
N5 N6 1.384(3) .
N5 C12 1.350(4) .
C5 H5a 0.9800 .
C5 H5b 0.9800 .
C5 H5c 0.9800 .
C5 C4 1.495(5) .
N4 C9 1.351(4) .
C6 H6a 0.9800 .
C6 H6b 0.9800 .
C6 H6c 0.9800 .
C6 C7 1.497(5) .
N6 C14 1.353(4) .
C7 C8 1.388(5) .
N7 C17 1.342(4) .
N7 N8 1.367(4) .
C11 H11a 0.9800 .
C11 H11b 0.9800 .
C11 H11c 0.9800 .
C11 C12 1.498(4) .
C10 H10a 0.9800 .
C10 H10b 0.9800 .
C10 H10c 0.9800 .
C10 C9 1.492(5) .
C9 C8 1.373(5) .
C12 C13 1.389(5) .
C13 H13 0.9500 .
C13 C14 1.378(4) .
C16 H16a 0.9800 .
C16 H16b 0.9800 .
C16 H16c 0.9800 .
C16 C17 1.500(5) .
C15 H15a 0.9800 .
C15 H15b 0.9800 .
C15 H15c 0.9800 .
C15 C14 1.492(5) .
C17 C18 1.363(5) .
C20 H20a 0.9800 .
C20 H20b 0.9800 .
C20 H20c 0.9800 .
C20 C19 1.483(5) .
C21 H21a 0.9800 .
C21 H21b 0.9800 .
C21 H21c 0.9800 .
C21 C22 1.455(7) .
C22 C1a 1.237(9) 2
C22 C1a 1.428(9) .
C22 N9 1.506(8) .
C22 N10 1.330(7) 2
C19 C18 1.393(5) .
C19 N8 1.353(4) .
C18 H18 0.9500 .
C8 H8 0.9500 .
N9 N10 1.353(9) .
